data_1560799
loop_
_publ_author_name
'Fan, Liming'
'Zhao, Li'
'Wang, Jiang'
'Lv, Hongxiao'
'Zhang, Yujuan'
'Hu, Tuoping'
'Zhang, Xiutang'

_publ_section_title
;
 Aromatic 3,5-Di(2&#x2032;,4&#x2032;-dicarboxylphenyl)benozoic acid based
 coordination polymers as luminescent sensor for the sensitive detection
 of chromate anions in aqueous solution
;
_journal_name_full 'Journal of Solid State Chemistry'
_journal_page_first 189
_journal_page_last 195
_journal_paper_doi 10.1016/j.jssc.2018.07.021
_journal_volume 266
_journal_year 2018
_chemical_formula_sum 'C41 H29 N6 O12 Pb2'
_chemical_formula_weight 1212.08
_space_group_IT_number 15
_space_group_name_Hall '-C 2yc'
_space_group_name_H-M_alt 'C 1 2/c 1'
_symmetry_cell_setting monoclinic
_symmetry_space_group_name_H-M 'C 1 2/c 1'
_atom_sites_solution_hydrogens geom
_atom_sites_solution_primary direct
_atom_sites_solution_secondary difmap
_cell_angle_alpha 90.00
_cell_angle_beta 122.1570(10)
_cell_angle_gamma 90.00
_cell_formula_units_Z 8
_cell_length_a 28.1775(11)
_cell_length_b 14.0057(5)
_cell_length_c 25.8912(14)
_cell_measurement_reflns_used 4325
_cell_measurement_temperature 293(2)
_cell_measurement_theta_max 29.872
_cell_measurement_theta_min 2.834
_cell_volume 8650.4(7)
_computing_cell_refinement 'Bruker SMART'
_computing_data_collection 'Bruker SMART'
_computing_data_reduction 'Bruker SAINT'
_computing_molecular_graphics 'Bruker SHELXTL'
_computing_publication_material 'Bruker SHELXTL'
_computing_structure_refinement 'SHELXL-97 (Sheldrick, 1997)'
_computing_structure_solution 'SHELXS-97 (Sheldrick, 1990)'
_diffrn_ambient_temperature 293(2)
_diffrn_measured_fraction_theta_full 0.970
_diffrn_measured_fraction_theta_max 0.970
_diffrn_measurement_device_type 'CCD area detector'
_diffrn_measurement_method 'phi and omega scans'
_diffrn_radiation_monochromator graphite
_diffrn_radiation_source 'fine-focus sealed tube'
_diffrn_radiation_type MoK\a
_diffrn_radiation_wavelength 0.71073
_diffrn_reflns_av_R_equivalents 0.0547
_diffrn_reflns_av_sigmaI/netI 0.0263
_diffrn_reflns_limit_h_max 33
_diffrn_reflns_limit_h_min -33
_diffrn_reflns_limit_k_max 16
_diffrn_reflns_limit_k_min -16
_diffrn_reflns_limit_l_max 30
_diffrn_reflns_limit_l_min -30
_diffrn_reflns_number 54668
_diffrn_reflns_theta_full 25.01
_diffrn_reflns_theta_max 25.01
_diffrn_reflns_theta_min 2.97
_diffrn_standards_number 0
_exptl_absorpt_coefficient_mu 7.842
_exptl_absorpt_correction_T_max 0.3491
_exptl_absorpt_correction_T_min 0.1263
_exptl_absorpt_correction_type multi-scan
_exptl_absorpt_process_details 'SADABS; Bruker, 2000'
_exptl_crystal_colour colorless
_exptl_crystal_density_diffrn 1.861
_exptl_crystal_density_method 'not measured'
_exptl_crystal_description block
_exptl_crystal_F_000 4616
_exptl_crystal_size_max 0.238
_exptl_crystal_size_mid 0.156
_exptl_crystal_size_min 0.097
_platon_squeeze_details
;
;
_refine_diff_density_max 2.756
_refine_diff_density_min -1.416
_refine_diff_density_rms 0.448
_refine_ls_extinction_method none
_refine_ls_goodness_of_fit_ref 1.038
_refine_ls_hydrogen_treatment mixed
_refine_ls_matrix_type full
_refine_ls_number_parameters 567
_refine_ls_number_reflns 7406
_refine_ls_number_restraints 3
_refine_ls_restrained_S_all 1.038
_refine_ls_R_factor_all 0.1048
_refine_ls_R_factor_gt 0.0975
_refine_ls_shift/su_max 0.000
_refine_ls_shift/su_mean 0.000
_refine_ls_structure_factor_coef Fsqd
_refine_ls_weighting_details 'calc w=1/[\s^2^(Fo^2^)+(0.2500P)^2^+0.0000P] where P=(Fo^2^+2Fc^2^)/3'
_refine_ls_weighting_scheme calc
_refine_ls_wR_factor_gt 0.2582
_refine_ls_wR_factor_ref 0.2785
_reflns_number_gt 6321
_reflns_number_total 7406
_reflns_threshold_expression >2sigma(I)
_cod_data_source_file 2.cif
_cod_data_source_block 2
_cod_original_sg_symbol_H-M C2/c
_cod_database_code 1560799

loop_
_symmetry_equiv_pos_as_xyz
'x, y, z'
'-x, y, -z+1/2'
'x+1/2, y+1/2, z'
'-x+1/2, y+1/2, -z+1/2'
'-x, -y, -z'
'x, -y, z-1/2'
'-x+1/2, -y+1/2, -z'
'x+1/2, -y+1/2, z-1/2'

loop_
_atom_site_label
_atom_site_type_symbol
_atom_site_fract_x
_atom_site_fract_y
_atom_site_fract_z
_atom_site_U_iso_or_equiv
_atom_site_adp_type
_atom_site_occupancy
_atom_site_symmetry_multiplicity
_atom_site_calc_flag
_atom_site_refinement_flags
_atom_site_disorder_assembly
_atom_site_disorder_group
Pb1B Pb 0.7597(14) 0.6567(18) 0.4686(16) 0.0632(16) Uani 0.50(4) 1 d P . 2
Pb2B Pb 0.4564(11) 1.2808(17) 0.3226(9) 0.0634(14) Uani 0.50(3) 1 d P . 2
O6 O 0.4676(2) 1.1043(4) 0.3268(3) 0.0406(13) Uani 1 1 d . . .
O10 O 0.6711(2) 0.6416(5) 0.4084(3) 0.0450(13) Uani 1 1 d . . .
O8 O 0.5168(3) 0.4066(4) 0.3450(4) 0.0557(18) Uani 1 1 d . . .
N5 N 0.8093(3) 0.5786(5) 0.4430(3) 0.0417(15) Uani 1 1 d . . .
O9 O 0.6564(3) 0.7644(4) 0.4538(3) 0.0424(13) Uani 1 1 d . . .
O5 O 0.5315(3) 1.1981(4) 0.3304(4) 0.0494(16) Uani 1 1 d . . .
O7 O 0.4327(3) 0.4544(4) 0.3159(4) 0.0488(15) Uani 1 1 d . . .
O3 O 0.7495(3) 0.7958(6) 0.4167(4) 0.062(2) Uani 1 1 d . . .
O12 O 0.4195(3) 1.2962(5) 0.2222(3) 0.0535(16) Uani 1 1 d . . .
H12A H 0.3912 1.2568 0.2008 0.080 Uiso 1 1 d R . .
H12B H 0.4451 1.2838 0.2133 0.080 Uiso 1 1 d R . .
O2 O 0.8582(3) 0.9871(6) 0.3419(3) 0.0533(16) Uani 1 1 d . . .
H2 H 0.8570 0.9310 0.3501 0.080 Uiso 1 1 calc R . .
N4 N 0.3652(3) 1.2612(5) 0.3014(3) 0.0405(15) Uani 1 1 d . . .
O4 O 0.7288(3) 0.9222(5) 0.4529(3) 0.0545(17) Uani 1 1 d . . .
O1 O 0.8040(3) 1.0423(7) 0.2466(3) 0.067(2) Uani 1 1 d . . .
N3 N 0.2722(3) 1.2591(5) 0.2427(3) 0.0385(14) Uani 1 1 d . . .
N2 N 0.0589(3) 1.2209(6) 0.0303(4) 0.0501(19) Uani 1 1 d . . .
N6 N 0.8856(3) 0.5251(6) 0.4516(3) 0.0426(16) Uani 1 1 d . . .
C17 C 0.6056(3) 0.8710(5) 0.3319(3) 0.0296(14) Uani 1 1 d . . .
H17 H 0.6266 0.8181 0.3341 0.035 Uiso 1 1 calc R . .
C13 C 0.5122(3) 1.1152(5) 0.3275(3) 0.0304(14) Uani 1 1 d . . .
C19 C 0.5277(3) 0.9389(5) 0.3340(3) 0.0290(14) Uani 1 1 d . . .
H19 H 0.4959 0.9321 0.3361 0.035 Uiso 1 1 calc R . .
C21 C 0.5775(3) 0.6855(5) 0.3731(3) 0.0293(14) Uani 1 1 d . . .
C14 C 0.5452(3) 1.0290(5) 0.3284(3) 0.0286(14) Uani 1 1 d . . .
N1 N -0.0071(3) 1.2164(6) -0.0675(4) 0.0495(19) Uani 1 1 d . . .
C22 C 0.5585(3) 0.5930(5) 0.3698(4) 0.0341(15) Uani 1 1 d . . .
H22 H 0.5841 0.5442 0.3907 0.041 Uiso 1 1 calc R . .
C18 C 0.5587(3) 0.8579(5) 0.3364(3) 0.0274(13) Uani 1 1 d . . .
C16 C 0.6218(3) 0.9621(5) 0.3241(3) 0.0298(14) Uani 1 1 d . . .
C20 C 0.5401(3) 0.7613(5) 0.3403(3) 0.0303(14) Uani 1 1 d . . .
C15 C 0.5908(3) 1.0411(5) 0.3233(3) 0.0300(14) Uani 1 1 d . . .
H15 H 0.6012 1.1023 0.3192 0.036 Uiso 1 1 calc R . .
C24 C 0.4632(3) 0.6471(6) 0.3055(4) 0.0379(17) Uani 1 1 d . . .
H24 H 0.4249 0.6355 0.2845 0.045 Uiso 1 1 calc R . .
C23 C 0.5009(3) 0.5728(5) 0.3352(4) 0.0345(15) Uani 1 1 d . . .
C30 C 0.7075(3) 1.0313(6) 0.2576(4) 0.0380(17) Uani 1 1 d . . .
H30 H 0.7013 1.0607 0.2223 0.046 Uiso 1 1 calc R . .
C27 C 0.6402(3) 0.6999(5) 0.4152(3) 0.0321(15) Uani 1 1 d . . .
C29 C 0.6642(3) 1.0209(5) 0.2664(4) 0.0338(15) Uani 1 1 d . . .
H29 H 0.6292 1.0456 0.2376 0.041 Uiso 1 1 calc R . .
C37 C 0.8420(4) 0.4877(8) 0.3984(5) 0.054(2) Uani 1 1 d . . .
H37 H 0.8447 0.4477 0.3714 0.065 Uiso 1 1 calc R . .
C25 C 0.4830(3) 0.7393(5) 0.3073(4) 0.0327(15) Uani 1 1 d . . .
H25 H 0.4573 0.7876 0.2858 0.039 Uiso 1 1 calc R . .
C31 C 0.7621(3) 0.9976(6) 0.3020(4) 0.0339(15) Uani 1 1 d . . .
C28 C 0.6708(3) 0.9738(5) 0.3178(3) 0.0308(14) Uani 1 1 d . . .
C39 C 0.9435(4) 0.5103(7) 0.4756(4) 0.045(2) Uani 1 1 d . . .
C33 C 0.7233(3) 0.9381(6) 0.3600(3) 0.0343(15) Uani 1 1 d . . .
C38 C 0.8630(4) 0.5809(8) 0.4762(5) 0.051(2) Uani 1 1 d . . .
H38 H 0.8836 0.6157 0.5121 0.061 Uiso 1 1 calc R . .
C36 C 0.7944(4) 0.5200(8) 0.3928(5) 0.056(2) Uani 1 1 d . . .
H36 H 0.7581 0.5058 0.3612 0.067 Uiso 1 1 calc R . .
C32 C 0.7689(3) 0.9496(6) 0.3531(4) 0.0355(16) Uani 1 1 d . . .
H32 H 0.8038 0.9254 0.3825 0.043 Uiso 1 1 calc R . .
C34 C 0.8094(3) 1.0118(6) 0.2932(4) 0.0384(17) Uani 1 1 d . . .
C26 C 0.4833(4) 0.4712(5) 0.3322(4) 0.0397(17) Uani 1 1 d . . .
C41 C 0.9784(4) 0.4914(8) 0.5371(4) 0.052(2) Uani 1 1 d . . .
H41 H 0.9636 0.4874 0.5618 0.063 Uiso 1 1 calc R . .
C12 C 0.3224(4) 1.2712(6) 0.2460(4) 0.0415(19) Uani 1 1 d . . .
H12 H 0.3253 1.2850 0.2126 0.050 Uiso 1 1 calc R . .
C6 C 0.1716(4) 1.2733(7) 0.1920(4) 0.048(2) Uani 1 1 d . . .
H6 H 0.1754 1.2930 0.2283 0.057 Uiso 1 1 calc R . .
C8 C 0.2135(4) 1.2248(8) 0.1352(5) 0.053(2) Uani 1 1 d . . .
H8 H 0.2457 1.2103 0.1353 0.064 Uiso 1 1 calc R . .
C7 C 0.2184(3) 1.2545(6) 0.1890(4) 0.0380(16) Uani 1 1 d . . .
C40 C 0.9641(4) 0.5217(8) 0.4375(4) 0.053(2) Uani 1 1 d . . .
H40 H 0.9404 0.5376 0.3966 0.064 Uiso 1 1 calc R . .
C4 C 0.1132(4) 1.2347(7) 0.0843(4) 0.049(2) Uani 1 1 d . . .
C10 C 0.2863(4) 1.2413(7) 0.3016(4) 0.0442(18) Uani 1 1 d . . .
H10 H 0.2616 1.2311 0.3145 0.053 Uiso 1 1 calc R . .
C5 C 0.1180(4) 1.2620(9) 0.1387(5) 0.055(2) Uani 1 1 d . . .
H5 H 0.0860 1.2726 0.1399 0.066 Uiso 1 1 calc R . .
C11 C 0.3436(4) 1.2416(7) 0.3373(4) 0.0427(18) Uani 1 1 d . . .
H11 H 0.3646 1.2304 0.3791 0.051 Uiso 1 1 calc R . .
C9 C 0.1610(5) 1.2160(9) 0.0807(5) 0.060(3) Uani 1 1 d . . .
H9 H 0.1577 1.1989 0.0442 0.072 Uiso 1 1 calc R . .
C35 C 0.7344(3) 0.8805(7) 0.4150(4) 0.044(2) Uani 1 1 d . . .
C3 C 0.0458(4) 1.2431(8) -0.0275(4) 0.052(2) Uani 1 1 d . . .
H3 H 0.0698 1.2719 -0.0373 0.062 Uiso 1 1 calc R . .
C1 C -0.0267(5) 1.1754(10) -0.0335(6) 0.070(4) Uani 1 1 d . . .
H1 H -0.0624 1.1502 -0.0497 0.084 Uiso 1 1 calc R . .
C2 C 0.0134(5) 1.1776(11) 0.0262(5) 0.072(4) Uani 1 1 d . . .
H2A H 0.0108 1.1543 0.0582 0.087 Uiso 1 1 calc R . .
O11 O 0.6436(5) 0.4766(8) 0.3257(5) 0.079(3) Uani 1 1 d D . .
H11A H 0.617(5) 0.453(16) 0.329(6) 0.119 Uiso 1 1 d D . .
H11B H 0.636(6) 0.489(10) 0.290(3) 0.07(4) Uiso 1 1 d D . .
Pb1A Pb 0.7636(14) 0.6710(18) 0.4725(16) 0.0632(16) Uani 0.50(4) 1 d P . 1
Pb2A Pb 0.4570(11) 1.2777(17) 0.3326(9) 0.0634(14) Uani 0.50(3) 1 d P . 1

loop_
_atom_site_aniso_label
_atom_site_aniso_U_11
_atom_site_aniso_U_22
_atom_site_aniso_U_33
_atom_site_aniso_U_23
_atom_site_aniso_U_13
_atom_site_aniso_U_12
Pb1B 0.062(3) 0.059(5) 0.066(3) -0.002(3) 0.032(3) -0.001(3)
Pb2B 0.0642(6) 0.0603(12) 0.065(5) -0.001(3) 0.034(3) -0.0002(7)
O6 0.034(3) 0.042(3) 0.047(3) -0.006(2) 0.023(3) 0.006(2)
O10 0.026(3) 0.044(3) 0.055(3) -0.007(3) 0.015(3) 0.000(2)
O8 0.039(3) 0.029(3) 0.095(5) -0.003(3) 0.033(3) -0.003(2)
N5 0.039(4) 0.047(4) 0.040(3) -0.010(3) 0.021(3) 0.009(3)
O9 0.035(3) 0.044(3) 0.040(3) -0.001(2) 0.014(2) -0.003(2)
O5 0.063(4) 0.023(3) 0.085(5) 0.009(3) 0.055(4) 0.009(3)
O7 0.044(3) 0.035(3) 0.084(5) -0.010(3) 0.045(3) -0.013(2)
O3 0.052(4) 0.064(4) 0.074(5) 0.046(4) 0.037(4) 0.022(3)
O12 0.062(4) 0.052(4) 0.057(4) 0.001(3) 0.039(3) 0.010(3)
O2 0.040(3) 0.070(4) 0.060(4) 0.018(3) 0.034(3) 0.009(3)
N4 0.038(4) 0.029(3) 0.047(4) 0.000(3) 0.018(3) -0.006(3)
O4 0.066(4) 0.064(4) 0.035(3) 0.002(3) 0.028(3) -0.018(3)
O1 0.045(4) 0.114(7) 0.049(4) 0.021(4) 0.031(3) 0.005(4)
N3 0.026(3) 0.041(3) 0.041(4) 0.000(3) 0.013(3) -0.001(3)
N2 0.026(4) 0.068(5) 0.041(4) 0.011(3) 0.008(3) -0.007(3)
N6 0.039(4) 0.055(4) 0.038(3) -0.008(3) 0.024(3) 0.006(3)
C17 0.030(3) 0.022(3) 0.036(4) 0.000(3) 0.017(3) -0.001(3)
C13 0.038(4) 0.023(3) 0.032(3) 0.003(3) 0.021(3) 0.012(3)
C19 0.028(3) 0.027(3) 0.031(3) 0.001(3) 0.015(3) 0.003(3)
C21 0.021(3) 0.023(3) 0.037(4) 0.003(3) 0.010(3) 0.000(3)
C14 0.031(3) 0.022(3) 0.035(3) 0.001(3) 0.018(3) 0.006(3)
N1 0.035(4) 0.056(5) 0.045(4) 0.013(3) 0.013(3) -0.002(3)
C22 0.023(3) 0.028(3) 0.045(4) 0.001(3) 0.013(3) -0.003(3)
C18 0.033(3) 0.019(3) 0.030(3) -0.001(2) 0.016(3) 0.000(3)
C16 0.029(3) 0.030(3) 0.035(3) 0.002(3) 0.019(3) -0.001(3)
C20 0.026(3) 0.027(3) 0.035(3) 0.000(3) 0.015(3) 0.002(3)
C15 0.035(4) 0.026(3) 0.028(3) 0.004(3) 0.016(3) 0.002(3)
C24 0.027(4) 0.036(4) 0.054(5) -0.001(3) 0.023(4) -0.002(3)
C23 0.029(4) 0.027(3) 0.049(4) -0.003(3) 0.022(3) -0.004(3)
C30 0.037(4) 0.039(4) 0.041(4) 0.016(3) 0.023(3) 0.009(3)
C27 0.023(3) 0.027(3) 0.037(4) 0.007(3) 0.010(3) 0.000(3)
C29 0.034(4) 0.034(4) 0.039(4) 0.006(3) 0.023(3) 0.001(3)
C37 0.052(5) 0.065(6) 0.045(5) -0.009(4) 0.025(4) 0.010(4)
C25 0.028(4) 0.025(3) 0.047(4) -0.002(3) 0.020(3) -0.003(3)
C31 0.033(4) 0.038(4) 0.038(4) 0.007(3) 0.024(3) 0.006(3)
C28 0.028(3) 0.028(3) 0.038(4) 0.008(3) 0.019(3) 0.003(3)
C39 0.039(4) 0.060(5) 0.044(4) 0.009(4) 0.028(4) 0.022(4)
C33 0.034(4) 0.037(4) 0.029(3) 0.010(3) 0.015(3) 0.003(3)
C38 0.040(5) 0.069(6) 0.048(5) -0.011(4) 0.025(4) 0.005(4)
C36 0.040(5) 0.057(5) 0.061(6) -0.017(5) 0.020(4) 0.002(4)
C32 0.035(4) 0.040(4) 0.036(4) 0.007(3) 0.021(3) 0.003(3)
C34 0.032(4) 0.045(4) 0.046(4) 0.004(3) 0.026(4) 0.001(3)
C26 0.043(4) 0.027(4) 0.053(5) -0.007(3) 0.028(4) -0.006(3)
C41 0.048(5) 0.079(7) 0.043(4) 0.010(4) 0.033(4) 0.016(5)
C12 0.033(4) 0.045(5) 0.049(5) 0.000(3) 0.024(4) -0.004(3)
C6 0.037(5) 0.064(6) 0.038(4) 0.002(4) 0.017(4) -0.003(4)
C8 0.033(5) 0.071(7) 0.047(5) -0.001(4) 0.016(4) 0.001(4)
C7 0.027(4) 0.037(4) 0.042(4) 0.007(3) 0.014(3) 0.001(3)
C40 0.047(5) 0.078(7) 0.041(4) 0.013(4) 0.027(4) 0.015(5)
C4 0.029(4) 0.064(6) 0.032(4) 0.004(4) 0.003(3) -0.006(4)
C10 0.035(4) 0.050(5) 0.043(4) -0.002(4) 0.017(4) -0.002(4)
C5 0.028(4) 0.076(7) 0.053(5) 0.014(5) 0.016(4) -0.002(4)
C11 0.036(4) 0.043(4) 0.042(4) -0.005(3) 0.016(4) 0.000(3)
C9 0.036(5) 0.086(7) 0.042(5) 0.005(5) 0.010(4) 0.006(4)
C35 0.025(4) 0.063(6) 0.038(4) 0.025(4) 0.013(3) -0.004(4)
C3 0.046(5) 0.064(6) 0.034(4) 0.003(4) 0.013(4) -0.006(4)
C1 0.047(6) 0.085(8) 0.054(6) 0.023(5) 0.010(5) -0.022(5)
C2 0.044(6) 0.109(10) 0.048(5) 0.023(6) 0.014(5) -0.018(6)
O11 0.096(7) 0.085(6) 0.075(6) -0.016(5) 0.057(5) -0.018(5)
Pb1A 0.062(3) 0.059(5) 0.066(3) -0.002(3) 0.032(3) -0.001(3)
Pb2A 0.0642(6) 0.0603(12) 0.065(5) -0.001(3) 0.034(3) -0.0002(7)

loop_
_atom_type_symbol
_atom_type_description
_atom_type_scat_dispersion_real
_atom_type_scat_dispersion_imag
_atom_type_scat_source
C C 0.0033 0.0016 'International Tables Vol C Tables 4.2.6.8 and 6.1.1.4'
H H 0.0000 0.0000 'International Tables Vol C Tables 4.2.6.8 and 6.1.1.4'
N N 0.0061 0.0033 'International Tables Vol C Tables 4.2.6.8 and 6.1.1.4'
O O 0.0106 0.0060 'International Tables Vol C Tables 4.2.6.8 and 6.1.1.4'
Pb Pb -3.3944 10.1111 'International Tables Vol C Tables 4.2.6.8 and 6.1.1.4'

loop_
_geom_angle_atom_site_label_1
_geom_angle_atom_site_label_2
_geom_angle_atom_site_label_3
_geom_angle
_geom_angle_site_symmetry_1
_geom_angle_site_symmetry_3
O10 Pb1B N5 115.2(13) . .
O10 Pb1B O4 99.5(13) . 7_666
N5 Pb1B O4 103.4(15) . 7_666
O10 Pb1B O3 85.6(13) . .
N5 Pb1B O3 98.8(14) . .
O4 Pb1B O3 152.3(14) 7_666 .
O10 Pb1B O9 154.4(15) . 7_666
N5 Pb1B O9 88.9(13) . 7_666
O4 Pb1B O9 82.0(12) 7_666 7_666
O3 Pb1B O9 82.0(8) . 7_666
O10 Pb1B Pb1B 90.1(16) . 7_666
N5 Pb1B Pb1B 150.7(17) . 7_666
O4 Pb1B Pb1B 85.5(15) 7_666 7_666
O3 Pb1B Pb1B 67.1(10) . 7_666
O9 Pb1B Pb1B 64.4(8) 7_666 7_666
O12 Pb2B O8 92.4(7) . 1_565
O12 Pb2B O5 89.2(7) . .
O8 Pb2B O5 80.9(9) 1_565 .
O12 Pb2B N4 88.1(9) . .
O8 Pb2B N4 136.2(12) 1_565 .
O5 Pb2B N4 142.8(12) . .
O12 Pb2B N1 173.1(12) . 8_576
O8 Pb2B N1 84.2(8) 1_565 8_576
O5 Pb2B N1 96.1(9) . 8_576
N4 Pb2B N1 90.3(7) . 8_576
O12 Pb2B O6 96.7(9) . .
O8 Pb2B O6 133.7(12) 1_565 .
O5 Pb2B O6 54.0(6) . .
N4 Pb2B O6 89.5(8) . .
N1 Pb2B O6 90.0(7) 8_576 .
O12 Pb2B O7 83.3(7) . 1_565
O8 Pb2B O7 53.7(6) 1_565 1_565
O5 Pb2B O7 133.4(10) . 1_565
N4 Pb2B O7 83.0(8) . 1_565
N1 Pb2B O7 89.8(8) 8_576 1_565
O6 Pb2B O7 172.6(12) . 1_565
O12 Pb2B C26 86.9(7) . 1_565
O8 Pb2B C26 26.1(4) 1_565 1_565
O5 Pb2B C26 106.3(9) . 1_565
N4 Pb2B C26 110.5(10) . 1_565
N1 Pb2B C26 87.4(8) 8_576 1_565
O6 Pb2B C26 159.8(12) . 1_565
O7 Pb2B C26 27.6(4) 1_565 1_565
O12 Pb2B C13 92.0(8) . .
O8 Pb2B C13 107.7(10) 1_565 .
O5 Pb2B C13 27.1(4) . .
N4 Pb2B C13 116.0(10) . .
N1 Pb2B C13 94.7(8) 8_576 .
O6 Pb2B C13 27.0(3) . .
O7 Pb2B C13 160.3(10) 1_565 .
C26 Pb2B C13 133.4(10) 1_565 .
C13 O6 Pb2A 91.8(7) . .
C13 O6 Pb2B 89.0(7) . .
Pb2A O6 Pb2B 5.8(7) . .
C27 O10 Pb1B 117.2(9) . .
C27 O10 Pb1A 112.9(9) . .
Pb1B O10 Pb1A 4.9(13) . .
C26 O8 Pb2B 97.9(8) . 1_545
C26 O8 Pb2A 97.9(8) . 1_545
Pb2B O8 Pb2A 6.0(8) 1_545 1_545
C38 N5 C36 107.6(7) . .
C38 N5 Pb1B 120.8(10) . .
C36 N5 Pb1B 131.7(10) . .
C38 N5 Pb1A 116.5(10) . .
C36 N5 Pb1A 135.8(10) . .
Pb1B N5 Pb1A 5.4(12) . .
C27 O9 Pb1A 139.2(10) . 7_666
C27 O9 Pb1B 141.6(10) . 7_666
Pb1A O9 Pb1B 3.4(16) 7_666 7_666
C13 O5 Pb2B 96.2(8) . .
C13 O5 Pb2A 94.2(7) . .
Pb2B O5 Pb2A 5.8(7) . .
C26 O7 Pb2B 86.9(8) . 1_545
C26 O7 Pb2A 88.3(8) . 1_545
Pb2B O7 Pb2A 5.7(7) 1_545 1_545
C35 O3 Pb1A 136.6(11) . .
C35 O3 Pb1B 139.4(10) . .
Pb1A O3 Pb1B 4.7(14) . .
Pb2B O12 Pb2A 2.0(12) . .
Pb2B O12 H12A 111.9 . .
Pb2B O12 H12B 110.1 . .
H12A O12 H12B 107.8 . .
C34 O2 H2 109.5 . .
C12 N4 C11 106.4(7) . .
C12 N4 Pb2A 126.3(7) . .
C11 N4 Pb2A 127.3(7) . .
C12 N4 Pb2B 120.2(7) . .
C11 N4 Pb2B 133.4(7) . .
Pb2A N4 Pb2B 6.1(8) . .
C35 O4 Pb1B 119.2(10) . 7_666
C35 O4 Pb1A 114.7(9) . 7_666
Pb1B O4 Pb1A 5.6(11) 7_666 7_666
C10 N3 C12 105.8(7) . .
C10 N3 C7 127.4(7) . .
C12 N3 C7 126.5(8) . .
C2 N2 C3 108.6(8) . .
C2 N2 C4 127.2(9) . .
C3 N2 C4 124.1(8) . .
C38 N6 C37 107.3(8) . .
C38 N6 C39 126.4(8) . .
C37 N6 C39 126.3(7) . .
C18 C17 C16 121.6(6) . .
C18 C17 H17 119.2 . .
C16 C17 H17 119.2 . .
O6 C13 O5 120.5(6) . .
O6 C13 C14 120.2(7) . .
O5 C13 C14 119.2(7) . .
O6 C13 Pb2B 64.0(6) . .
O5 C13 Pb2B 56.7(6) . .
C14 C13 Pb2B 175.5(7) . .
O6 C13 Pb2A 61.5(6) . .
O5 C13 Pb2A 59.0(6) . .
C14 C13 Pb2A 176.6(7) . .
Pb2B C13 Pb2A 5.2(6) . .
C14 C19 C18 119.2(6) . .
C14 C19 H19 120.4 . .
C18 C19 H19 120.4 . .
C22 C21 C20 121.6(7) . .
C22 C21 C27 115.6(6) . .
C20 C21 C27 122.8(6) . .
C15 C14 C19 121.7(6) . .
C15 C14 C13 119.9(6) . .
C19 C14 C13 118.4(6) . .
C3 N1 C1 106.2(8) . .
C3 N1 Pb2A 121.4(9) . 8_475
C1 N1 Pb2A 131.7(10) . 8_475
C3 N1 Pb2B 120.0(9) . 8_475
C1 N1 Pb2B 132.7(9) . 8_475
Pb2A N1 Pb2B 2.3(12) 8_475 8_475
C21 C22 C23 120.3(7) . .
C21 C22 H22 119.8 . .
C23 C22 H22 119.8 . .
C17 C18 C19 118.7(6) . .
C17 C18 C20 120.8(6) . .
C19 C18 C20 120.4(6) . .
C15 C16 C17 118.1(6) . .
C15 C16 C28 121.4(7) . .
C17 C16 C28 120.5(7) . .
C25 C20 C21 116.7(7) . .
C25 C20 C18 119.8(7) . .
C21 C20 C18 123.4(7) . .
C14 C15 C16 120.6(6) . .
C14 C15 H15 119.7 . .
C16 C15 H15 119.7 . .
C23 C24 C25 120.0(7) . .
C23 C24 H24 120.0 . .
C25 C24 H24 120.0 . .
C24 C23 C22 119.0(7) . .
C24 C23 C26 123.3(7) . .
C22 C23 C26 117.7(7) . .
C29 C30 C31 120.4(7) . .
C29 C30 H30 119.8 . .
C31 C30 H30 119.8 . .
O9 C27 O10 126.3(7) . .
O9 C27 C21 117.7(7) . .
O10 C27 C21 115.9(7) . .
C30 C29 C28 122.0(7) . .
C30 C29 H29 119.0 . .
C28 C29 H29 119.0 . .
C36 C37 N6 106.7(8) . .
C36 C37 H37 126.6 . .
N6 C37 H37 126.6 . .
C20 C25 C24 122.3(7) . .
C20 C25 H25 118.9 . .
C24 C25 H25 118.9 . .
C32 C31 C30 117.9(7) . .
C32 C31 C34 121.8(7) . .
C30 C31 C34 120.3(7) . .
C33 C28 C29 117.6(7) . .
C33 C28 C16 122.9(7) . .
C29 C28 C16 119.6(7) . .
C41 C39 C40 122.0(9) . .
C41 C39 N6 118.7(8) . .
C40 C39 N6 119.2(8) . .
C28 C33 C32 122.0(7) . .
C28 C33 C35 122.0(7) . .
C32 C33 C35 116.0(7) . .
N5 C38 N6 110.5(8) . .
N5 C38 H38 124.8 . .
N6 C38 H38 124.8 . .
C37 C36 N5 107.9(9) . .
C37 C36 H36 126.1 . .
N5 C36 H36 126.1 . .
C33 C32 C31 120.1(7) . .
C33 C32 H32 119.9 . .
C31 C32 H32 119.9 . .
O1 C34 O2 123.8(7) . .
O1 C34 C31 123.8(8) . .
O2 C34 C31 112.5(7) . .
O8 C26 O7 121.4(7) . .
O8 C26 C23 120.3(8) . .
O7 C26 C23 118.3(7) . .
O8 C26 Pb2B 56.0(7) . 1_545
O7 C26 Pb2B 65.5(7) . 1_545
C23 C26 Pb2B 175.2(7) . 1_545
O8 C26 Pb2A 56.7(7) . 1_545
O7 C26 Pb2A 64.7(7) . 1_545
C23 C26 Pb2A 176.4(8) . 1_545
Pb2B C26 Pb2A 5.1(6) 1_545 1_545
C39 C41 C40 120.1(8) . 5_766
C39 C41 H41 120.0 . .
C40 C41 H41 120.0 5_766 .
N4 C12 N3 111.9(8) . .
N4 C12 H12 124.1 . .
N3 C12 H12 124.1 . .
C7 C6 C5 118.7(9) . .
C7 C6 H6 120.7 . .
C5 C6 H6 120.7 . .
C7 C8 C9 121.7(10) . .
C7 C8 H8 119.1 . .
C9 C8 H8 119.1 . .
C8 C7 C6 121.4(8) . .
C8 C7 N3 119.0(8) . .
C6 C7 N3 119.5(8) . .
C39 C40 C41 117.9(9) . 5_766
C39 C40 H40 121.1 . .
C41 C40 H40 121.1 5_766 .
C5 C4 C9 122.0(8) . .
C5 C4 N2 120.0(9) . .
C9 C4 N2 117.9(9) . .
C11 C10 N3 106.8(8) . .
C11 C10 H10 126.6 . .
N3 C10 H10 126.6 . .
C4 C5 C6 119.7(9) . .
C4 C5 H5 120.2 . .
C6 C5 H5 120.2 . .
C10 C11 N4 109.2(8) . .
C10 C11 H11 125.4 . .
N4 C11 H11 125.4 . .
C8 C9 C4 116.4(10) . .
C8 C9 H9 121.8 . .
C4 C9 H9 121.8 . .
O4 C35 O3 127.6(8) . .
O4 C35 C33 116.8(9) . .
O3 C35 C33 115.6(9) . .
N1 C3 N2 108.8(9) . .
N1 C3 H3 125.6 . .
N2 C3 H3 125.6 . .
C2 C1 N1 110.2(10) . .
C2 C1 H1 124.9 . .
N1 C1 H1 124.9 . .
C1 C2 N2 106.1(10) . .
C1 C2 H2A 126.9 . .
N2 C2 H2A 126.9 . .
H11A O11 H11B 118(4) . .
O3 Pb1A O9 89.2(9) . 7_666
O3 Pb1A N5 100.0(14) . .
O9 Pb1A N5 91.3(13) 7_666 .
O3 Pb1A O4 160.6(15) . 7_666
O9 Pb1A O4 84.8(13) 7_666 7_666
N5 Pb1A O4 98.6(13) . 7_666
O3 Pb1A O10 85.8(13) . .
O9 Pb1A O10 161.5(16) 7_666 .
N5 Pb1A O10 107.0(11) . .
O4 Pb1A O10 94.1(11) 7_666 .
O3 Pb1A Pb1A 73.3(12) . 7_666
O9 Pb1A Pb1A 71.7(10) 7_666 7_666
N5 Pb1A Pb1A 161.5(18) . 7_666
O4 Pb1A Pb1A 87.3(16) 7_666 7_666
O10 Pb1A Pb1A 89.9(17) . 7_666
N1 Pb2A N4 98.3(8) 8_576 .
N1 Pb2A O8 87.9(9) 8_576 1_565
N4 Pb2A O8 135.8(11) . 1_565
N1 Pb2A O5 100.5(10) 8_576 .
N4 Pb2A O5 141.9(11) . .
O8 Pb2A O5 77.9(8) 1_565 .
N1 Pb2A O6 96.5(8) 8_576 .
N4 Pb2A O6 91.7(9) . .
O8 Pb2A O6 131.2(11) 1_565 .
O5 Pb2A O6 53.5(6) . .
N1 Pb2A O12 171.7(12) 8_576 .
N4 Pb2A O12 84.0(8) . .
O8 Pb2A O12 85.0(6) 1_565 .
O5 Pb2A O12 82.1(6) . .
O6 Pb2A O12 91.4(8) . .
N1 Pb2A O7 94.4(9) 8_576 1_565
N4 Pb2A O7 83.5(8) . 1_565
O8 Pb2A O7 52.4(5) 1_565 1_565
O5 Pb2A O7 127.3(9) . 1_565
O6 Pb2A O7 168.7(10) . 1_565
O12 Pb2A O7 77.9(6) . 1_565
N1 Pb2A C13 99.5(9) 8_576 .
N4 Pb2A C13 117.2(10) . .
O8 Pb2A C13 104.6(9) 1_565 .
O5 Pb2A C13 26.8(3) . .
O6 Pb2A C13 26.7(3) . .
O12 Pb2A C13 86.4(7) . .
O7 Pb2A C13 152.8(9) 1_565 .
N1 Pb2A C26 90.6(8) 8_576 1_565
N4 Pb2A C26 110.4(10) . 1_565
O8 Pb2A C26 25.4(4) 1_565 1_565
O5 Pb2A C26 102.2(8) . 1_565
O6 Pb2A C26 155.5(10) . 1_565
O12 Pb2A C26 81.1(6) . 1_565
O7 Pb2A C26 26.9(3) 1_565 1_565
C13 Pb2A C26 129.0(9) . 1_565

loop_
_geom_bond_atom_site_label_1
_geom_bond_atom_site_label_2
_geom_bond_distance
_geom_bond_site_symmetry_2
Pb1B O10 2.14(3) .
Pb1B N5 2.14(3) .
Pb1B O4 2.18(4) 7_666
Pb1B O3 2.29(3) .
Pb1B O9 2.41(3) 7_666
Pb1B Pb1B 3.27(5) 7_666
Pb2B O12 2.24(2) .
Pb2B O8 2.30(3) 1_565
Pb2B O5 2.33(3) .
Pb2B N4 2.34(3) .
Pb2B N1 2.456(19) 8_576
Pb2B O6 2.49(2) .
Pb2B O7 2.50(3) 1_565
Pb2B C26 2.75(3) 1_565
Pb2B C13 2.77(3) .
O6 C13 1.256(10) .
O6 Pb2A 2.46(2) .
O10 C27 1.273(11) .
O10 Pb1A 2.26(3) .
O8 C26 1.219(11) .
O8 Pb2B 2.30(3) 1_545
O8 Pb2A 2.37(2) 1_545
N5 C38 1.282(13) .
N5 C36 1.398(13) .
N5 Pb1A 2.23(3) .
O9 C27 1.240(11) .
O9 Pb1A 2.23(3) 7_666
O9 Pb1B 2.41(3) 7_666
O5 C13 1.267(10) .
O5 Pb2A 2.41(3) .
O7 C26 1.274(11) .
O7 Pb2B 2.50(3) 1_545
O7 Pb2A 2.54(2) 1_545
O3 C35 1.254(14) .
O3 Pb1A 2.17(3) .
O12 Pb2A 2.479(18) .
O12 H12A 0.8826 .
O12 H12B 0.8827 .
O2 C34 1.323(11) .
O2 H2 0.8200 .
N4 C12 1.300(13) .
N4 C11 1.383(13) .
N4 Pb2A 2.27(3) .
O4 C35 1.222(13) .
O4 Pb1B 2.18(4) 7_666
O4 Pb1A 2.24(4) 7_666
O1 C34 1.211(11) .
N3 C10 1.378(12) .
N3 C12 1.381(11) .
N3 C7 1.411(11) .
N2 C2 1.370(14) .
N2 C3 1.373(13) .
N2 C4 1.434(11) .
N6 C38 1.362(12) .
N6 C37 1.370(13) .
N6 C39 1.419(11) .
C17 C18 1.399(10) .
C17 C16 1.406(10) .
C17 H17 0.9300 .
C13 C14 1.517(9) .
C13 Pb2A 2.80(3) .
C19 C14 1.390(10) .
C19 C18 1.414(10) .
C19 H19 0.9300 .
C21 C22 1.387(10) .
C21 C20 1.416(10) .
C21 C27 1.515(10) .
C14 C15 1.370(11) .
N1 C3 1.338(13) .
N1 C1 1.389(15) .
N1 Pb2A 2.22(2) 8_475
N1 Pb2B 2.456(19) 8_475
C22 C23 1.405(11) .
C22 H22 0.9300 .
C18 C20 1.473(10) .
C16 C15 1.403(11) .
C16 C28 1.483(10) .
C20 C25 1.397(11) .
C15 H15 0.9300 .
C24 C23 1.389(12) .
C24 C25 1.398(11) .
C24 H24 0.9300 .
C23 C26 1.495(11) .
C30 C29 1.363(11) .
C30 C31 1.425(12) .
C30 H30 0.9300 .
C29 C28 1.407(11) .
C29 H29 0.9300 .
C37 C36 1.349(15) .
C37 H37 0.9300 .
C25 H25 0.9300 .
C31 C32 1.403(11) .
C31 C34 1.481(10) .
C28 C33 1.382(11) .
C39 C41 1.381(14) .
C39 C40 1.395(13) .
C33 C32 1.394(12) .
C33 C35 1.520(10) .
C38 H38 0.9300 .
C36 H36 0.9300 .
C32 H32 0.9300 .
C26 Pb2B 2.75(3) 1_545
C26 Pb2A 2.81(2) 1_545
C41 C40 1.400(14) 5_766
C41 H41 0.9300 .
C12 H12 0.9300 .
C6 C7 1.389(14) .
C6 C5 1.411(14) .
C6 H6 0.9300 .
C8 C7 1.386(15) .
C8 C9 1.404(15) .
C8 H8 0.9300 .
C40 C41 1.400(14) 5_766
C40 H40 0.9300 .
C4 C5 1.395(16) .
C4 C9 1.424(16) .
C10 C11 1.368(13) .
C10 H10 0.9300 .
C5 H5 0.9300 .
C11 H11 0.9300 .
C9 H9 0.9300 .
C3 H3 0.9300 .
C1 C2 1.344(17) .
C1 H1 0.9300 .
C2 H2A 0.9300 .
O11 H11A 0.85(2) .
O11 H11B 0.84(2) .
Pb1A O9 2.23(3) 7_666
Pb1A O4 2.24(4) 7_666
Pb1A Pb1A 2.94(6) 7_666
Pb2A N1 2.22(2) 8_576
Pb2A O8 2.37(2) 1_565
Pb2A O7 2.54(2) 1_565
Pb2A C26 2.81(2) 1_565

loop_
_geom_torsion_atom_site_label_1
_geom_torsion_atom_site_label_2
_geom_torsion_atom_site_label_3
_geom_torsion_atom_site_label_4
_geom_torsion
_geom_torsion_site_symmetry_1
_geom_torsion_site_symmetry_2
_geom_torsion_site_symmetry_3
_geom_torsion_site_symmetry_4
O12 Pb2B O6 C13 81.3(9) . . . .
O8 Pb2B O6 C13 -18.6(11) 1_565 . . .
O5 Pb2B O6 C13 -2.9(5) . . . .
N4 Pb2B O6 C13 169.2(6) . . . .
N1 Pb2B O6 C13 -100.5(8) 8_576 . . .
O7 Pb2B O6 C13 171(7) 1_565 . . .
C26 Pb2B O6 C13 -18(2) 1_565 . . .
O12 Pb2B O6 Pb2A -160(13) . . . .
O8 Pb2B O6 Pb2A 100(13) 1_565 . . .
O5 Pb2B O6 Pb2A 116(12) . . . .
N4 Pb2B O6 Pb2A -72(12) . . . .
N1 Pb2B O6 Pb2A 19(12) 8_576 . . .
O7 Pb2B O6 Pb2A -70(11) 1_565 . . .
C26 Pb2B O6 Pb2A 101(13) 1_565 . . .
C13 Pb2B O6 Pb2A 119(12) . . . .
N5 Pb1B O10 C27 -167.1(11) . . . .
O4 Pb1B O10 C27 83.1(11) 7_666 . . .
O3 Pb1B O10 C27 -69.4(13) . . . .
O9 Pb1B O10 C27 -8(5) 7_666 . . .
Pb1B Pb1B O10 C27 -2.4(18) 7_666 . . .
N5 Pb1B O10 Pb1A -138(23) . . . .
O4 Pb1B O10 Pb1A 112(23) 7_666 . . .
O3 Pb1B O10 Pb1A -41(22) . . . .
O9 Pb1B O10 Pb1A 20(18) 7_666 . . .
Pb1B Pb1B O10 Pb1A 26(21) 7_666 . . .
O10 Pb1B N5 C38 -178.7(12) . . . .
O4 Pb1B N5 C38 -71.2(13) 7_666 . . .
O3 Pb1B N5 C38 92.1(15) . . . .
O9 Pb1B N5 C38 10.3(16) 7_666 . . .
Pb1B Pb1B N5 C38 34(5) 7_666 . . .
O10 Pb1B N5 C36 1(2) . . . .
O4 Pb1B N5 C36 108.9(15) 7_666 . . .
O3 Pb1B N5 C36 -87.8(13) . . . .
O9 Pb1B N5 C36 -169.6(10) 7_666 . . .
Pb1B Pb1B N5 C36 -146(4) 7_666 . . .
O10 Pb1B N5 Pb1A 143(22) . . . .
O4 Pb1B N5 Pb1A -110(21) 7_666 . . .
O3 Pb1B N5 Pb1A 53(20) . . . .
O9 Pb1B N5 Pb1A -28(20) 7_666 . . .
Pb1B Pb1B N5 Pb1A -5(16) 7_666 . . .
O12 Pb2B O5 C13 -95.9(8) . . . .
O8 Pb2B O5 C13 171.5(6) 1_565 . . .
N4 Pb2B O5 C13 -10.1(15) . . . .
N1 Pb2B O5 C13 88.5(8) 8_576 . . .
O6 Pb2B O5 C13 2.9(5) . . . .
O7 Pb2B O5 C13 -176.0(11) 1_565 . . .
C26 Pb2B O5 C13 177.6(7) 1_565 . . .
O12 Pb2B O5 Pb2A -166(13) . . . .
O8 Pb2B O5 Pb2A 102(12) 1_565 . . .
N4 Pb2B O5 Pb2A -80(12) . . . .
N1 Pb2B O5 Pb2A 19(11) 8_576 . . .
O6 Pb2B O5 Pb2A -67(12) . . . .
O7 Pb2B O5 Pb2A 114(13) 1_565 . . .
C26 Pb2B O5 Pb2A 108(12) 1_565 . . .
C13 Pb2B O5 Pb2A -70(12) . . . .
O10 Pb1B O3 C35 79.7(16) . . . .
N5 Pb1B O3 C35 -165.5(11) . . . .
O4 Pb1B O3 C35 -22(5) 7_666 . . .
O9 Pb1B O3 C35 -77.9(17) 7_666 . . .
Pb1B Pb1B O3 C35 -12(2) 7_666 . . .
O10 Pb1B O3 Pb1A 135(23) . . . .
N5 Pb1B O3 Pb1A -110(23) . . . .
O4 Pb1B O3 Pb1A 33(19) 7_666 . . .
O9 Pb1B O3 Pb1A -22(22) 7_666 . . .
Pb1B Pb1B O3 Pb1A 43(22) 7_666 . . .
O8 Pb2B O12 Pb2A -143(35) 1_565 . . .
O5 Pb2B O12 Pb2A 136(34) . . . .
N4 Pb2B O12 Pb2A -7(33) . . . .
N1 Pb2B O12 Pb2A -83(35) 8_576 . . .
O6 Pb2B O12 Pb2A 83(34) . . . .
O7 Pb2B O12 Pb2A -90(34) 1_565 . . .
C26 Pb2B O12 Pb2A -117(34) 1_565 . . .
C13 Pb2B O12 Pb2A 109(34) . . . .
O12 Pb2B N4 C12 -5.4(12) . . . .
O8 Pb2B N4 C12 86.1(14) 1_565 . . .
O5 Pb2B N4 C12 -91.6(15) . . . .
N1 Pb2B N4 C12 167.9(7) 8_576 . . .
O6 Pb2B N4 C12 -102.1(8) . . . .
O7 Pb2B N4 C12 78.1(9) 1_565 . . .
C26 Pb2B N4 C12 80.5(10) 1_565 . . .
C13 Pb2B N4 C12 -96.7(9) . . . .
O12 Pb2B N4 C11 176.4(8) . . . .
O8 Pb2B N4 C11 -92.1(14) 1_565 . . .
O5 Pb2B N4 C11 90.2(17) . . . .
N1 Pb2B N4 C11 -10.3(14) 8_576 . . .
O6 Pb2B N4 C11 79.7(11) . . . .
O7 Pb2B N4 C11 -100.1(10) 1_565 . . .
C26 Pb2B N4 C11 -97.6(10) 1_565 . . .
C13 Pb2B N4 C11 85.1(12) . . . .
O12 Pb2B N4 Pb2A 178(12) . . . .
O8 Pb2B N4 Pb2A -91(12) 1_565 . . .
O5 Pb2B N4 Pb2A 91(11) . . . .
N1 Pb2B N4 Pb2A -9(11) 8_576 . . .
O6 Pb2B N4 Pb2A 81(11) . . . .
O7 Pb2B N4 Pb2A -99(12) 1_565 . . .
C26 Pb2B N4 Pb2A -97(12) 1_565 . . .
C13 Pb2B N4 Pb2A 86(11) . . . .
Pb2A O6 C13 O5 -0.1(9) . . . .
Pb2B O6 C13 O5 5.0(9) . . . .
Pb2A O6 C13 C14 176.6(7) . . . .
Pb2B O6 C13 C14 -178.3(7) . . . .
Pb2A O6 C13 Pb2B -5.1(8) . . . .
Pb2B O6 C13 Pb2A 5.1(8) . . . .
Pb2B O5 C13 O6 -5.4(9) . . . .
Pb2A O5 C13 O6 0.1(9) . . . .
Pb2B O5 C13 C14 177.9(7) . . . .
Pb2A O5 C13 C14 -176.6(7) . . . .
Pb2A O5 C13 Pb2B 5.5(9) . . . .
Pb2B O5 C13 Pb2A -5.5(9) . . . .
O12 Pb2B C13 O6 -100.8(9) . . . .
O8 Pb2B C13 O6 166.0(9) 1_565 . . .
O5 Pb2B C13 O6 174.8(9) . . . .
N4 Pb2B C13 O6 -12.0(7) . . . .
N1 Pb2B C13 O6 80.6(7) 8_576 . . .
O7 Pb2B C13 O6 -176(3) 1_565 . . .
C26 Pb2B C13 O6 171.6(11) 1_565 . . .
O12 Pb2B C13 O5 84.4(8) . . . .
O8 Pb2B C13 O5 -8.8(7) 1_565 . . .
N4 Pb2B C13 O5 173.2(10) . . . .
N1 Pb2B C13 O5 -94.2(9) 8_576 . . .
O6 Pb2B C13 O5 -174.8(9) . . . .
O7 Pb2B C13 O5 9(2) 1_565 . . .
C26 Pb2B C13 O5 -3.2(9) 1_565 . . .
O12 Pb2B C13 C14 60(10) . . . .
O8 Pb2B C13 C14 -33(10) 1_565 . . .
O5 Pb2B C13 C14 -24(9) . . . .
N4 Pb2B C13 C14 149(9) . . . .
N1 Pb2B C13 C14 -118(9) 8_576 . . .
O6 Pb2B C13 C14 161(9) . . . .
O7 Pb2B C13 C14 -15(11) 1_565 . . .
C26 Pb2B C13 C14 -27(10) 1_565 . . .
O12 Pb2B C13 Pb2A -161(13) . . . .
O8 Pb2B C13 Pb2A 106(12) 1_565 . . .
O5 Pb2B C13 Pb2A 115(12) . . . .
N4 Pb2B C13 Pb2A -72(12) . . . .
N1 Pb2B C13 Pb2A 21(11) 8_576 . . .
O6 Pb2B C13 Pb2A -60(12) . . . .
O7 Pb2B C13 Pb2A 123(14) 1_565 . . .
C26 Pb2B C13 Pb2A 112(13) 1_565 . . .
C18 C19 C14 C15 2.1(11) . . . .
C18 C19 C14 C13 -178.5(6) . . . .
O6 C13 C14 C15 173.7(7) . . . .
O5 C13 C14 C15 -9.6(11) . . . .
Pb2B C13 C14 C15 14(10) . . . .
Pb2A C13 C14 C15 -67(11) . . . .
O6 C13 C14 C19 -5.7(10) . . . .
O5 C13 C14 C19 171.0(7) . . . .
Pb2B C13 C14 C19 -166(9) . . . .
Pb2A C13 C14 C19 114(11) . . . .
C20 C21 C22 C23 -2.3(12) . . . .
C27 C21 C22 C23 176.0(7) . . . .
C16 C17 C18 C19 -1.0(11) . . . .
C16 C17 C18 C20 175.8(7) . . . .
C14 C19 C18 C17 -1.3(10) . . . .
C14 C19 C18 C20 -178.1(7) . . . .
C18 C17 C16 C15 2.4(11) . . . .
C18 C17 C16 C28 -178.4(7) . . . .
C22 C21 C20 C25 3.4(11) . . . .
C27 C21 C20 C25 -174.7(7) . . . .
C22 C21 C20 C18 -172.3(7) . . . .
C27 C21 C20 C18 9.6(12) . . . .
C17 C18 C20 C25 -138.1(8) . . . .
C19 C18 C20 C25 38.6(10) . . . .
C17 C18 C20 C21 37.5(11) . . . .
C19 C18 C20 C21 -145.8(7) . . . .
C19 C14 C15 C16 -0.7(11) . . . .
C13 C14 C15 C16 179.9(6) . . . .
C17 C16 C15 C14 -1.5(11) . . . .
C28 C16 C15 C14 179.3(7) . . . .
C25 C24 C23 C22 4.0(12) . . . .
C25 C24 C23 C26 -175.9(8) . . . .
C21 C22 C23 C24 -1.5(12) . . . .
C21 C22 C23 C26 178.3(8) . . . .
Pb1A O9 C27 O10 3.5(19) 7_666 . . .
Pb1B O9 C27 O10 7(2) 7_666 . . .
Pb1A O9 C27 C21 -179.1(14) 7_666 . . .
Pb1B O9 C27 C21 -175.5(14) 7_666 . . .
Pb1B O10 C27 O9 -0.8(15) . . . .
Pb1A O10 C27 O9 -3.3(14) . . . .
Pb1B O10 C27 C21 -178.2(11) . . . .
Pb1A O10 C27 C21 179.2(11) . . . .
C22 C21 C27 O9 -128.1(8) . . . .
C20 C21 C27 O9 50.1(11) . . . .
C22 C21 C27 O10 49.6(10) . . . .
C20 C21 C27 O10 -132.2(8) . . . .
C31 C30 C29 C28 -2.5(13) . . . .
C38 N6 C37 C36 -1.2(13) . . . .
C39 N6 C37 C36 -179.7(10) . . . .
C21 C20 C25 C24 -0.9(12) . . . .
C18 C20 C25 C24 175.0(7) . . . .
C23 C24 C25 C20 -2.7(13) . . . .
C29 C30 C31 C32 3.1(12) . . . .
C29 C30 C31 C34 -178.0(8) . . . .
C30 C29 C28 C33 0.2(12) . . . .
C30 C29 C28 C16 -178.2(8) . . . .
C15 C16 C28 C33 125.0(8) . . . .
C17 C16 C28 C33 -54.1(11) . . . .
C15 C16 C28 C29 -56.6(11) . . . .
C17 C16 C28 C29 124.2(8) . . . .
C38 N6 C39 C41 45.7(15) . . . .
C37 N6 C39 C41 -136.0(11) . . . .
C38 N6 C39 C40 -129.8(11) . . . .
C37 N6 C39 C40 48.5(15) . . . .
C29 C28 C33 C32 1.4(12) . . . .
C16 C28 C33 C32 179.8(8) . . . .
C29 C28 C33 C35 -176.0(8) . . . .
C16 C28 C33 C35 2.4(13) . . . .
C36 N5 C38 N6 -1.0(13) . . . .
Pb1B N5 C38 N6 179.1(12) . . . .
Pb1A N5 C38 N6 -177.1(11) . . . .
C37 N6 C38 N5 1.4(13) . . . .
C39 N6 C38 N5 179.9(9) . . . .
N6 C37 C36 N5 0.6(13) . . . .
C38 N5 C36 C37 0.2(13) . . . .
Pb1B N5 C36 C37 -179.9(14) . . . .
Pb1A N5 C36 C37 175.2(14) . . . .
C28 C33 C32 C31 -0.7(13) . . . .
C35 C33 C32 C31 176.8(8) . . . .
C30 C31 C32 C33 -1.5(12) . . . .
C34 C31 C32 C33 179.6(8) . . . .
C32 C31 C34 O1 170.7(10) . . . .
C30 C31 C34 O1 -8.2(14) . . . .
C32 C31 C34 O2 -9.0(12) . . . .
C30 C31 C34 O2 172.1(8) . . . .
Pb2B O8 C26 O7 3.7(11) 1_545 . . .
Pb2A O8 C26 O7 -2.3(11) 1_545 . . .
Pb2B O8 C26 C23 -176.3(8) 1_545 . . .
Pb2A O8 C26 C23 177.7(8) 1_545 . . .
Pb2A O8 C26 Pb2B -6.0(8) 1_545 . . 1_545
Pb2B O8 C26 Pb2A 6.0(8) 1_545 . . 1_545
Pb2B O7 C26 O8 -3.4(10) 1_545 . . .
Pb2A O7 C26 O8 2.1(10) 1_545 . . .
Pb2B O7 C26 C23 176.6(8) 1_545 . . .
Pb2A O7 C26 C23 -177.8(8) 1_545 . . .
Pb2A O7 C26 Pb2B 5.5(7) 1_545 . . 1_545
Pb2B O7 C26 Pb2A -5.5(7) 1_545 . . 1_545
C24 C23 C26 O8 161.0(9) . . . .
C22 C23 C26 O8 -18.9(13) . . . .
C24 C23 C26 O7 -19.0(13) . . . .
C22 C23 C26 O7 161.1(8) . . . .
C24 C23 C26 Pb2B 122(10) . . . 1_545
C22 C23 C26 Pb2B -58(10) . . . 1_545
C24 C23 C26 Pb2A -166(11) . . . 1_545
C22 C23 C26 Pb2A 14(12) . . . 1_545
C40 C39 C41 C40 -3.4(19) . . . 5_766
N6 C39 C41 C40 -178.8(10) . . . 5_766
C11 N4 C12 N3 -0.1(10) . . . .
Pb2A N4 C12 N3 -178.3(9) . . . .
Pb2B N4 C12 N3 -178.7(9) . . . .
C10 N3 C12 N4 0.8(10) . . . .
C7 N3 C12 N4 -172.4(8) . . . .
C9 C8 C7 C6 2.6(16) . . . .
C9 C8 C7 N3 178.1(10) . . . .
C5 C6 C7 C8 -0.2(14) . . . .
C5 C6 C7 N3 -175.7(9) . . . .
C10 N3 C7 C8 -146.3(10) . . . .
C12 N3 C7 C8 25.4(13) . . . .
C10 N3 C7 C6 29.3(13) . . . .
C12 N3 C7 C6 -159.0(9) . . . .
C41 C39 C40 C41 3.3(19) . . . 5_766
N6 C39 C40 C41 178.7(10) . . . 5_766
C2 N2 C4 C5 -41.2(17) . . . .
C3 N2 C4 C5 144.6(11) . . . .
C2 N2 C4 C9 136.3(14) . . . .
C3 N2 C4 C9 -37.9(15) . . . .
C12 N3 C10 C11 -1.1(10) . . . .
C7 N3 C10 C11 171.9(8) . . . .
C9 C4 C5 C6 1.2(17) . . . .
N2 C4 C5 C6 178.6(9) . . . .
C7 C6 C5 C4 -1.6(15) . . . .
N3 C10 C11 N4 1.1(11) . . . .
C12 N4 C11 C10 -0.7(10) . . . .
Pb2A N4 C11 C10 177.5(10) . . . .
Pb2B N4 C11 C10 177.7(10) . . . .
C7 C8 C9 C4 -3.0(17) . . . .
C5 C4 C9 C8 1.1(17) . . . .
N2 C4 C9 C8 -176.4(10) . . . .
Pb1B O4 C35 O3 -4.4(15) 7_666 . . .
Pb1A O4 C35 O3 -8.2(15) 7_666 . . .
Pb1B O4 C35 C33 177.4(11) 7_666 . . .
Pb1A O4 C35 C33 173.6(11) 7_666 . . .
Pb1A O3 C35 O4 10(2) . . . .
Pb1B O3 C35 O4 15(2) . . . .
Pb1A O3 C35 C33 -172.1(14) . . . .
Pb1B O3 C35 C33 -166.5(14) . . . .
C28 C33 C35 O4 -65.0(11) . . . .
C32 C33 C35 O4 117.4(9) . . . .
C28 C33 C35 O3 116.6(9) . . . .
C32 C33 C35 O3 -61.0(11) . . . .
C1 N1 C3 N2 -0.9(13) . . . .
Pb2A N1 C3 N2 -172.5(10) 8_475 . . .
Pb2B N1 C3 N2 -170.4(9) 8_475 . . .
C2 N2 C3 N1 1.2(14) . . . .
C4 N2 C3 N1 176.4(10) . . . .
C3 N1 C1 C2 0.3(16) . . . .
Pb2A N1 C1 C2 170.7(13) 8_475 . . .
Pb2B N1 C1 C2 167.9(12) 8_475 . . .
N1 C1 C2 N2 0.4(18) . . . .
C3 N2 C2 C1 -1.0(16) . . . .
C4 N2 C2 C1 -176.0(12) . . . .
C35 O3 Pb1A O9 -75.3(18) . . . 7_666
Pb1B O3 Pb1A O9 156(23) . . . 7_666
C35 O3 Pb1A N5 -166.5(10) . . . .
Pb1B O3 Pb1A N5 65(22) . . . .
C35 O3 Pb1A O4 -3(6) . . . 7_666
Pb1B O3 Pb1A O4 -132(26) . . . 7_666
C35 O3 Pb1A O10 86.9(14) . . . .
Pb1B O3 Pb1A O10 -42(22) . . . .
C35 O3 Pb1A Pb1A -4(2) . . . 7_666
Pb1B O3 Pb1A Pb1A -133(23) . . . 7_666
C38 N5 Pb1A O3 95.4(14) . . . .
C36 N5 Pb1A O3 -79.3(15) . . . .
Pb1B N5 Pb1A O3 -122(21) . . . .
C38 N5 Pb1A O9 6.0(15) . . . 7_666
C36 N5 Pb1A O9 -168.7(10) . . . 7_666
Pb1B N5 Pb1A O9 149(22) . . . 7_666
C38 N5 Pb1A O4 -79.0(12) . . . 7_666
C36 N5 Pb1A O4 106.3(16) . . . 7_666
Pb1B N5 Pb1A O4 64(20) . . . 7_666
C38 N5 Pb1A O10 -176.0(11) . . . .
C36 N5 Pb1A O10 9(2) . . . .
Pb1B N5 Pb1A O10 -33(20) . . . .
C38 N5 Pb1A Pb1A 29(8) . . . 7_666
C36 N5 Pb1A Pb1A -146(7) . . . 7_666
Pb1B N5 Pb1A Pb1A 172(28) . . . 7_666
C27 O10 Pb1A O3 -71.4(12) . . . .
Pb1B O10 Pb1A O3 136(23) . . . .
C27 O10 Pb1A O9 3(6) . . . 7_666
Pb1B O10 Pb1A O9 -149(27) . . . 7_666
C27 O10 Pb1A N5 -170.5(10) . . . .
Pb1B O10 Pb1A N5 37(21) . . . .
C27 O10 Pb1A O4 89.2(10) . . . 7_666
Pb1B O10 Pb1A O4 -63(22) . . . 7_666
C27 O10 Pb1A Pb1A 1.9(18) . . . 7_666
Pb1B O10 Pb1A Pb1A -151(23) . . . 7_666
C12 N4 Pb2A N1 166.6(8) . . . 8_576
C11 N4 Pb2A N1 -11.3(14) . . . 8_576
Pb2B N4 Pb2A N1 170(12) . . . 8_576
C12 N4 Pb2A O8 71.0(16) . . . 1_565
C11 N4 Pb2A O8 -106.8(12) . . . 1_565
Pb2B N4 Pb2A O8 74(11) . . . 1_565
C12 N4 Pb2A O5 -74.4(16) . . . .
C11 N4 Pb2A O5 107.7(13) . . . .
Pb2B N4 Pb2A O5 -71(11) . . . .
C12 N4 Pb2A O6 -96.6(9) . . . .
C11 N4 Pb2A O6 85.5(9) . . . .
Pb2B N4 Pb2A O6 -93(11) . . . .
C12 N4 Pb2A O12 -5.4(12) . . . .
C11 N4 Pb2A O12 176.7(7) . . . .
Pb2B N4 Pb2A O12 -2(11) . . . .
C12 N4 Pb2A O7 73.1(10) . . . 1_565
C11 N4 Pb2A O7 -104.8(8) . . . 1_565
Pb2B N4 Pb2A O7 76(11) . . . 1_565
C12 N4 Pb2A C13 -88.2(10) . . . .
C11 N4 Pb2A C13 93.9(10) . . . .
Pb2B N4 Pb2A C13 -85(11) . . . .
C12 N4 Pb2A C26 72.8(11) . . . 1_565
C11 N4 Pb2A C26 -105.1(9) . . . 1_565
Pb2B N4 Pb2A C26 76(11) . . . 1_565
C13 O5 Pb2A N1 90.3(9) . . . 8_576
Pb2B O5 Pb2A N1 -159(13) . . . 8_576
C13 O5 Pb2A N4 -28.1(14) . . . .
Pb2B O5 Pb2A N4 83(12) . . . .
C13 O5 Pb2A O8 175.8(7) . . . 1_565
Pb2B O5 Pb2A O8 -73(12) . . . 1_565
C13 O5 Pb2A O6 0.0(5) . . . .
Pb2B O5 Pb2A O6 111(12) . . . .
C13 O5 Pb2A O12 -97.7(7) . . . .
Pb2B O5 Pb2A O12 13(12) . . . .
C13 O5 Pb2A O7 -165.9(11) . . . 1_565
Pb2B O5 Pb2A O7 -55(11) . . . 1_565
Pb2B O5 Pb2A C13 111(12) . . . .
C13 O5 Pb2A C26 -176.8(7) . . . 1_565
Pb2B O5 Pb2A C26 -66(12) . . . 1_565
C13 O6 Pb2A N1 -98.3(9) . . . 8_576
Pb2B O6 Pb2A N1 -159(13) . . . 8_576
C13 O6 Pb2A N4 163.2(6) . . . .
Pb2B O6 Pb2A N4 102(12) . . . .
C13 O6 Pb2A O8 -5.4(11) . . . 1_565
Pb2B O6 Pb2A O8 -66(12) . . . 1_565
C13 O6 Pb2A O5 0.0(5) . . . .
Pb2B O6 Pb2A O5 -61(12) . . . .
C13 O6 Pb2A O12 79.1(8) . . . .
Pb2B O6 Pb2A O12 18(12) . . . .
C13 O6 Pb2A O7 98(5) . . . 1_565
Pb2B O6 Pb2A O7 38(8) . . . 1_565
Pb2B O6 Pb2A C13 -61(12) . . . .
C13 O6 Pb2A C26 8(2) . . . 1_565
Pb2B O6 Pb2A C26 -53(11) . . . 1_565
Pb2B O12 Pb2A N1 66(31) . . . 8_576
Pb2B O12 Pb2A N4 173(35) . . . .
Pb2B O12 Pb2A O8 36(34) . . . 1_565
Pb2B O12 Pb2A O5 -43(34) . . . .
Pb2B O12 Pb2A O6 -95(34) . . . .
Pb2B O12 Pb2A O7 88(34) . . . 1_565
Pb2B O12 Pb2A C13 -69(34) . . . .
Pb2B O12 Pb2A C26 61(34) . . . 1_565
O6 C13 Pb2A N1 85.5(8) . . . 8_576
O5 C13 Pb2A N1 -94.5(10) . . . 8_576
C14 C13 Pb2A N1 -35(11) . . . 8_576
Pb2B C13 Pb2A N1 -157(13) . . . 8_576
O6 C13 Pb2A N4 -19.0(7) . . . .
O5 C13 Pb2A N4 161.0(10) . . . .
C14 C13 Pb2A N4 -140(11) . . . .
Pb2B C13 Pb2A N4 99(12) . . . .
O6 C13 Pb2A O8 175.8(9) . . . 1_565
O5 C13 Pb2A O8 -4.2(7) . . . 1_565
C14 C13 Pb2A O8 55(11) . . . 1_565
Pb2B C13 Pb2A O8 -67(12) . . . 1_565
O6 C13 Pb2A O5 -179.9(9) . . . .
C14 C13 Pb2A O5 59(11) . . . .
Pb2B C13 Pb2A O5 -62(12) . . . .
O5 C13 Pb2A O6 179.9(9) . . . .
C14 C13 Pb2A O6 -121(11) . . . .
Pb2B C13 Pb2A O6 118(12) . . . .
O6 C13 Pb2A O12 -100.4(8) . . . .
O5 C13 Pb2A O12 79.6(7) . . . .
C14 C13 Pb2A O12 139(11) . . . .
Pb2B C13 Pb2A O12 17(11) . . . .
O6 C13 Pb2A O7 -155(2) . . . 1_565
O5 C13 Pb2A O7 25(2) . . . 1_565
C14 C13 Pb2A O7 84(11) . . . 1_565
Pb2B C13 Pb2A O7 -37(10) . . . 1_565
O6 C13 Pb2A C26 -175.9(11) . . . 1_565
O5 C13 Pb2A C26 4.1(9) . . . 1_565
C14 C13 Pb2A C26 63(11) . . . 1_565
Pb2B C13 Pb2A C26 -58(11) . . . 1_565

loop_
_platon_squeeze_void_nr
_platon_squeeze_void_average_x
_platon_squeeze_void_average_y
_platon_squeeze_void_average_z
_platon_squeeze_void_volume
_platon_squeeze_void_count_electrons
_platon_squeeze_void_content
1 0.250 -0.250 0.500 354 75 ' '
2 0.250 0.250 1.000 354 75 ' '
3 0.750 -0.250 0.000 354 75 ' '
4 0.750 0.250 0.500 354 75 ' '
5 0.163 0.206 0.301 15 2 ' '
6 0.837 0.206 0.199 15 2 ' '
7 0.337 0.294 0.699 15 2 ' '
8 0.663 0.294 0.801 15 2 ' '
9 0.337 0.706 0.199 15 2 ' '
10 0.663 0.706 0.301 15 2 ' '
11 0.163 0.794 0.801 15 2 ' '
12 0.837 0.794 0.699 15 2 ' '

_cod_database_fobs_code 1560799
